data_4068487
loop_
_publ_author_name
'Hamilton, Ewan J. M.'
'Park, Jung Su'
'Chen, Xuenian'
'Liu, Shengming'
'Sturgeon, Matthew R.'
'Meyers, Edward A.'
'Shore, Sheldon G.'

_publ_section_title
;
 \b-Agostic Interactions in 15-Valence-Electron 9-BBN Hydroborate
 Half-Sandwich Titanium(III) Complexes
;
_journal_issue 14
_journal_name_full Organometallics
_journal_page_first 3973
_journal_paper_doi 10.1021/om8009014
_journal_volume 28
_journal_year 2009
_chemical_formula_moiety 'C25 H45 B2 O Ti'
_chemical_formula_sum 'C25 H45 B2 O Ti'
_chemical_formula_weight 431.13
_chemical_name_common SHORE1186
_chemical_name_systematic
; 
 ? 
;
_space_group_IT_number 14
_symmetry_cell_setting monoclinic
_symmetry_space_group_name_Hall '-P 2ybc'
_symmetry_space_group_name_H-M 'P 1 21/c 1'
_atom_sites_solution_hydrogens geom
_atom_sites_solution_primary direct
_atom_sites_solution_secondary difmap
_audit_creation_method SHELXL-97
_cell_angle_alpha 90.00
_cell_angle_beta 107.17(3)
_cell_angle_gamma 90.00
_cell_formula_units_Z 4
_cell_length_a 10.283(2)
_cell_length_b 18.096(4)
_cell_length_c 13.854(3)
_cell_measurement_temperature 200(2)
_cell_measurement_theta_max 25.04
_cell_measurement_theta_min 2.36
_cell_volume 2463.1(10)
_computing_structure_refinement 'SHELXL-97 (Sheldrick, 1997)'
_computing_structure_solution 'SHELXS-97 (Sheldrick, 1990)'
_diffrn_ambient_temperature 200(2)
_diffrn_measured_fraction_theta_full 0.999
_diffrn_measured_fraction_theta_max 0.999
_diffrn_measurement_device_type 'NONIUS KAPPA CCD'
_diffrn_measurement_method 'PHI SCANS & OMEGA SCANS'
_diffrn_radiation_monochromator graphite
_diffrn_radiation_source 'fine-focus sealed tube'
_diffrn_radiation_type MoK\a
_diffrn_radiation_wavelength 0.71073
_diffrn_reflns_av_R_equivalents 0.0574
_diffrn_reflns_av_sigmaI/netI 0.0513
_diffrn_reflns_limit_h_max 12
_diffrn_reflns_limit_h_min -12
_diffrn_reflns_limit_k_max 21
_diffrn_reflns_limit_k_min -21
_diffrn_reflns_limit_l_max 16
_diffrn_reflns_limit_l_min -16
_diffrn_reflns_number 15275
_diffrn_reflns_theta_full 25.04
_diffrn_reflns_theta_max 25.04
_diffrn_reflns_theta_min 2.36
_diffrn_standards_number 0
_exptl_absorpt_coefficient_mu 0.361
_exptl_absorpt_correction_T_max 0.9580
_exptl_absorpt_correction_T_min 0.9346
_exptl_absorpt_correction_type multi-scan
_exptl_absorpt_process_details 'SORTAV (BLESSING, 1995)'
_exptl_crystal_density_diffrn 1.163
_exptl_crystal_density_method 'not measured'
_exptl_crystal_F_000 940
_exptl_crystal_size_max 0.19
_exptl_crystal_size_mid 0.15
_exptl_crystal_size_min 0.12
_refine_diff_density_max 0.434
_refine_diff_density_min -0.287
_refine_diff_density_rms 0.051
_refine_ls_extinction_method none
_refine_ls_goodness_of_fit_ref 1.104
_refine_ls_hydrogen_treatment mixed
_refine_ls_matrix_type full
_refine_ls_number_parameters 278
_refine_ls_number_reflns 4358
_refine_ls_number_restraints 0
_refine_ls_restrained_S_all 1.104
_refine_ls_R_factor_all 0.0885
_refine_ls_R_factor_gt 0.0589
_refine_ls_shift/su_max 0.000
_refine_ls_shift/su_mean 0.000
_refine_ls_structure_factor_coef Fsqd
_refine_ls_weighting_details 'calc w=1/[\s^2^(Fo^2^)+(0.0136P)^2^+4.0564P] where P=(Fo^2^+2Fc^2^)/3'
_refine_ls_weighting_scheme calc
_refine_ls_wR_factor_gt 0.1127
_refine_ls_wR_factor_ref 0.1215
_reflns_number_gt 3196
_reflns_number_total 4358
_reflns_threshold_expression >2sigma(I)
_cod_data_source_file om8009014_si_003.cif
_cod_data_source_block '[CpTi(III){(mu-H)2BC8H14}2(THF)]'
_cod_depositor_comments
;
The following automatic conversions were performed:

'_symmetry_cell_setting' value 'MONOCLINIC' changed to 'monoclinic'
according to /home/saulius/struct/CIF-dictionaries/cif_core.dic
dictionary named 'cif_core.dic' version 2.4.2 from
2011-04-26.

'_exptl_absorpt_correction_type' value 'MULTI-SCAN'
changed to 'multi-scan' according to
/home/saulius/struct/CIF-dictionaries/cif_core.dic dictionary named
'cif_core.dic' version 2.4.2 from 2011-04-26.

Automatic conversion script
Id: cif_fix_values 1715 2011-07-08 13:25:40Z adriana 
;
_cod_original_cell_volume 2463.1(9)
_cod_original_sg_symbol_H-M P2(1)/c
_cod_database_code 4068487

loop_
_symmetry_equiv_pos_as_xyz
'x, y, z'
'-x, y+1/2, -z+1/2'
'-x, -y, -z'
'x, -y-1/2, z-1/2'

loop_
_atom_site_label
_atom_site_type_symbol
_atom_site_fract_x
_atom_site_fract_y
_atom_site_fract_z
_atom_site_U_iso_or_equiv
_atom_site_adp_type
_atom_site_occupancy
_atom_site_symmetry_multiplicity
_atom_site_calc_flag
Ti1 Ti 0.09431(5) 0.16790(3) 0.59512(4) 0.02898(17) Uani 1 1 d
C1 C 0.0695(6) 0.2118(2) 0.4310(3) 0.0659(13) Uani 1 1 d
H1 H 0.0249 0.2575 0.4093 0.079 Uiso 1 1 calc
C2 C 0.2076(5) 0.2015(3) 0.4770(3) 0.0685(14) Uani 1 1 d
H2 H 0.2744 0.2395 0.4932 0.082 Uiso 1 1 calc
C3 C 0.2319(4) 0.1276(3) 0.4953(3) 0.0553(11) Uani 1 1 d
H3 H 0.3184 0.1056 0.5252 0.066 Uiso 1 1 calc
C4 C 0.1097(4) 0.0905(2) 0.4628(3) 0.0432(9) Uani 1 1 d
H4 H 0.0972 0.0387 0.4673 0.052 Uiso 1 1 calc
C5 C 0.0080(4) 0.1419(2) 0.4225(3) 0.0488(10) Uani 1 1 d
H5 H -0.0862 0.1316 0.3943 0.059 Uiso 1 1 calc
O1 O 0.1821(2) 0.26679(12) 0.67032(17) 0.0375(6) Uani 1 1 d
C6 C 0.3227(4) 0.2818(3) 0.7227(5) 0.100(2) Uani 1 1 d
H6A H 0.3504 0.2525 0.7859 0.120 Uiso 1 1 calc
H6B H 0.3798 0.2661 0.6801 0.120 Uiso 1 1 calc
C7 C 0.3446(4) 0.3537(3) 0.7453(5) 0.0896(18) Uani 1 1 d
H7A H 0.4061 0.3746 0.7091 0.108 Uiso 1 1 calc
H7B H 0.3884 0.3597 0.8187 0.108 Uiso 1 1 calc
C8 C 0.2114(4) 0.3935(2) 0.7145(3) 0.0516(10) Uani 1 1 d
H8A H 0.2136 0.4350 0.6684 0.062 Uiso 1 1 calc
H8B H 0.1888 0.4130 0.7743 0.062 Uiso 1 1 calc
C9 C 0.1099(4) 0.3354(2) 0.6614(3) 0.0541(10) Uani 1 1 d
H9A H 0.0356 0.3315 0.6932 0.065 Uiso 1 1 calc
H9B H 0.0696 0.3486 0.5893 0.065 Uiso 1 1 calc
B11 B 0.2133(4) 0.1008(2) 0.7459(3) 0.0325(9) Uani 1 1 d
C11 C 0.3089(4) 0.1165(2) 0.8579(3) 0.0422(9) Uani 1 1 d
H11 H 0.3158 0.1711 0.8686 0.051 Uiso 1 1 calc
C12 C 0.2419(4) 0.0831(3) 0.9331(3) 0.0636(13) Uani 1 1 d
H12A H 0.3051 0.0890 1.0021 0.076 Uiso 1 1 calc
H12B H 0.1588 0.1119 0.9297 0.076 Uiso 1 1 calc
C13 C 0.2028(4) 0.0019(3) 0.9170(3) 0.0671(13) Uani 1 1 d
H13A H 0.2860 -0.0284 0.9431 0.081 Uiso 1 1 calc
H13B H 0.1407 -0.0104 0.9574 0.081 Uiso 1 1 calc
C14 C 0.1344(4) -0.0193(2) 0.8080(3) 0.0568(11) Uani 1 1 d
H14A H 0.0385 -0.0026 0.7891 0.068 Uiso 1 1 calc
H14B H 0.1339 -0.0739 0.8025 0.068 Uiso 1 1 calc
C15 C 0.2017(3) 0.01276(19) 0.7320(2) 0.0391(9) Uani 1 1 d
H15 H 0.1417 0.0019 0.6623 0.047 Uiso 1 1 calc
C16 C 0.3451(4) -0.01759(19) 0.7414(3) 0.0463(9) Uani 1 1 d
H16A H 0.3404 -0.0722 0.7385 0.056 Uiso 1 1 calc
H16B H 0.3725 -0.0005 0.6823 0.056 Uiso 1 1 calc
C17 C 0.4560(4) 0.0052(2) 0.8381(3) 0.0472(9) Uani 1 1 d
H17A H 0.4470 -0.0257 0.8947 0.057 Uiso 1 1 calc
H17B H 0.5462 -0.0053 0.8291 0.057 Uiso 1 1 calc
C18 C 0.4513(3) 0.0863(2) 0.8666(3) 0.0456(9) Uani 1 1 d
H18A H 0.4913 0.1163 0.8228 0.055 Uiso 1 1 calc
H18B H 0.5092 0.0930 0.9371 0.055 Uiso 1 1 calc
B12 B -0.1417(4) 0.1674(2) 0.5944(3) 0.0331(8) Uani 1 1 d
C21 C -0.1739(3) 0.1716(2) 0.7006(2) 0.0407(8) Uani 1 1 d
H21 H -0.0857 0.1741 0.7557 0.049 Uiso 1 1 calc
C22 C -0.2475(4) 0.1008(2) 0.7137(3) 0.0498(10) Uani 1 1 d
H22A H -0.2728 0.1046 0.7772 0.060 Uiso 1 1 calc
H22B H -0.1834 0.0589 0.7213 0.060 Uiso 1 1 calc
C23 C -0.3754(4) 0.0832(2) 0.6276(3) 0.0518(10) Uani 1 1 d
H23A H -0.4014 0.0312 0.6341 0.062 Uiso 1 1 calc
H23B H -0.4506 0.1149 0.6346 0.062 Uiso 1 1 calc
C24 C -0.3608(3) 0.0943(2) 0.5228(3) 0.0476(10) Uani 1 1 d
H24A H -0.4530 0.0953 0.4738 0.057 Uiso 1 1 calc
H24B H -0.3128 0.0508 0.5063 0.057 Uiso 1 1 calc
C25 C -0.2846(3) 0.1642(2) 0.5070(2) 0.0397(8) Uani 1 1 d
H25 H -0.2665 0.1607 0.4401 0.048 Uiso 1 1 calc
C26 C -0.3609(4) 0.2367(2) 0.5106(3) 0.0582(11) Uani 1 1 d
H26A H -0.3108 0.2777 0.4903 0.070 Uiso 1 1 calc
H26B H -0.4518 0.2339 0.4602 0.070 Uiso 1 1 calc
C27 C -0.3794(4) 0.2553(2) 0.6124(4) 0.0684(13) Uani 1 1 d
H27A H -0.4547 0.2249 0.6218 0.082 Uiso 1 1 calc
H27B H -0.4072 0.3077 0.6115 0.082 Uiso 1 1 calc
C28 C -0.2545(4) 0.2435(2) 0.7028(3) 0.0565(11) Uani 1 1 d
H28A H -0.2837 0.2433 0.7648 0.068 Uiso 1 1 calc
H28B H -0.1924 0.2860 0.7076 0.068 Uiso 1 1 calc
H2A H -0.067(3) 0.1143(16) 0.589(2) 0.028(8) Uiso 1 1 d
H1A H 0.257(3) 0.1309(16) 0.682(2) 0.031(8) Uiso 1 1 d
H2B H -0.073(3) 0.2177(18) 0.580(2) 0.040(9) Uiso 1 1 d
H1B H 0.108(3) 0.1326(17) 0.732(2) 0.040(9) Uiso 1 1 d

loop_
_atom_site_aniso_label
_atom_site_aniso_U_11
_atom_site_aniso_U_22
_atom_site_aniso_U_33
_atom_site_aniso_U_23
_atom_site_aniso_U_13
_atom_site_aniso_U_12
Ti1 0.0237(3) 0.0268(3) 0.0325(3) 0.0017(3) 0.0024(2) -0.0005(3)
C1 0.119(4) 0.041(2) 0.034(2) 0.0119(19) 0.017(2) 0.020(3)
C2 0.084(4) 0.082(3) 0.043(2) -0.002(2) 0.025(2) -0.045(3)
C3 0.033(2) 0.094(4) 0.043(2) 0.006(2) 0.0183(18) 0.004(2)
C4 0.048(2) 0.041(2) 0.048(2) -0.0019(18) 0.0249(19) 0.0021(18)
C5 0.036(2) 0.070(3) 0.033(2) -0.0123(19) 0.0001(16) 0.0062(19)
O1 0.0277(12) 0.0279(12) 0.0514(14) -0.0048(11) 0.0030(11) -0.0013(10)
C6 0.037(2) 0.050(3) 0.172(6) -0.024(3) -0.033(3) -0.003(2)
C7 0.042(3) 0.055(3) 0.155(5) -0.031(3) 0.004(3) -0.012(2)
C8 0.065(3) 0.036(2) 0.058(2) -0.0148(19) 0.026(2) -0.0116(19)
C9 0.043(2) 0.034(2) 0.086(3) -0.015(2) 0.020(2) 0.0026(18)
B11 0.0234(19) 0.035(2) 0.035(2) 0.0038(18) 0.0032(17) 0.0059(17)
C11 0.043(2) 0.043(2) 0.0354(19) -0.0101(16) 0.0041(16) 0.0116(17)
C12 0.061(3) 0.090(4) 0.039(2) -0.003(2) 0.014(2) 0.027(3)
C13 0.062(3) 0.091(4) 0.057(3) 0.029(3) 0.030(2) 0.018(3)
C14 0.042(2) 0.054(3) 0.071(3) 0.023(2) 0.012(2) -0.0003(19)
C15 0.039(2) 0.037(2) 0.0323(19) 0.0015(15) -0.0022(16) -0.0037(16)
C16 0.058(2) 0.033(2) 0.048(2) 0.0001(17) 0.0150(19) 0.0090(18)
C17 0.036(2) 0.054(2) 0.050(2) 0.0062(19) 0.0102(17) 0.0168(18)
C18 0.0315(19) 0.058(2) 0.038(2) -0.0048(18) -0.0042(16) 0.0080(18)
B12 0.0246(19) 0.0264(19) 0.045(2) -0.0016(18) 0.0044(16) -0.0016(18)
C21 0.0237(17) 0.053(2) 0.0404(19) -0.0093(18) 0.0012(15) 0.0008(17)
C22 0.040(2) 0.059(3) 0.050(2) 0.010(2) 0.0135(18) 0.0028(19)
C23 0.037(2) 0.049(2) 0.069(3) 0.000(2) 0.015(2) -0.0105(18)
C24 0.0273(19) 0.052(2) 0.056(2) -0.0155(19) 0.0017(17) -0.0054(17)
C25 0.0271(17) 0.050(2) 0.0376(19) 0.0009(18) 0.0032(15) 0.0047(17)
C26 0.037(2) 0.058(3) 0.069(3) 0.009(2) 0.000(2) 0.0157(19)
C27 0.049(3) 0.054(3) 0.096(4) -0.011(2) 0.011(3) 0.020(2)
C28 0.040(2) 0.059(3) 0.069(3) -0.023(2) 0.014(2) -0.001(2)

loop_
_atom_type_symbol
_atom_type_description
_atom_type_scat_dispersion_real
_atom_type_scat_dispersion_imag
_atom_type_scat_source
C C 0.0033 0.0016 'International Tables Vol C Tables 4.2.6.8 and 6.1.1.4'
H H 0.0000 0.0000 'International Tables Vol C Tables 4.2.6.8 and 6.1.1.4'
B B 0.0013 0.0007 'International Tables Vol C Tables 4.2.6.8 and 6.1.1.4'
O O 0.0106 0.0060 'International Tables Vol C Tables 4.2.6.8 and 6.1.1.4'
Ti Ti 0.2776 0.4457 'International Tables Vol C Tables 4.2.6.8 and 6.1.1.4'

loop_
_geom_angle_atom_site_label_1
_geom_angle_atom_site_label_2
_geom_angle_atom_site_label_3
_geom_angle
O1 Ti1 C5 130.26(13)
O1 Ti1 C4 139.95(11)
C5 Ti1 C4 34.44(12)
O1 Ti1 C1 95.65(13)
C5 Ti1 C1 34.83(14)
C4 Ti1 C1 57.32(13)
O1 Ti1 C2 84.12(13)
C5 Ti1 C2 57.14(14)
C4 Ti1 C2 56.65(14)
C1 Ti1 C2 34.32(16)
O1 Ti1 C3 107.71(13)
C5 Ti1 C3 56.81(13)
C4 Ti1 C3 33.98(13)
C1 Ti1 C3 56.76(15)
C2 Ti1 C3 33.77(16)
O1 Ti1 B11 88.06(11)
C5 Ti1 B11 136.52(14)
C4 Ti1 B11 103.96(13)
C1 Ti1 B11 152.86(16)
C2 Ti1 B11 120.24(17)
C3 Ti1 B11 96.48(14)
O1 Ti1 B12 106.53(11)
C5 Ti1 B12 85.27(13)
C4 Ti1 B12 106.98(13)
C1 Ti1 B12 100.05(17)
C2 Ti1 B12 134.36(16)
C3 Ti1 B12 140.05(14)
B11 Ti1 B12 104.64(14)
O1 Ti1 H2A 133.4(9)
C5 Ti1 H2A 77.8(8)
C4 Ti1 H2A 85.4(8)
C1 Ti1 H2A 106.6(8)
C2 Ti1 H2A 134.9(8)
C3 Ti1 H2A 118.8(9)
B11 Ti1 H2A 89.7(8)
B12 Ti1 H2A 30.5(9)
O1 Ti1 H1A 79.4(9)
C5 Ti1 H1A 125.7(9)
C4 Ti1 H1A 92.1(9)
C1 Ti1 H1A 124.3(9)
C2 Ti1 H1A 90.4(9)
C3 Ti1 H1A 72.0(9)
B11 Ti1 H1A 30.2(9)
B12 Ti1 H1A 134.8(9)
H2A Ti1 H1A 116.7(12)
O1 Ti1 H2B 84.1(10)
C5 Ti1 H2B 85.5(9)
C4 Ti1 H2B 117.5(9)
C1 Ti1 H2B 83.9(9)
C2 Ti1 H2B 114.7(9)
C3 Ti1 H2B 139.4(9)
B11 Ti1 H2B 123.2(9)
B12 Ti1 H2B 29.3(10)
H2A Ti1 H2B 59.1(12)
H1A Ti1 H2B 148.3(13)
O1 Ti1 H1B 84.4(9)
C5 Ti1 H1B 144.9(9)
C4 Ti1 H1B 123.8(9)
C1 Ti1 H1B 177.8(9)
C2 Ti1 H1B 147.8(9)
C3 Ti1 H1B 125.4(9)
B11 Ti1 H1B 29.4(9)
B12 Ti1 H1B 77.8(9)
H2A Ti1 H1B 71.9(12)
H1A Ti1 H1B 57.9(12)
H2B Ti1 H1B 93.8(13)
C2 C1 C5 107.0(4)
C2 C1 Ti1 72.9(2)
C5 C1 Ti1 72.2(2)
C2 C1 H1 126.5
C5 C1 H1 126.5
Ti1 C1 H1 120.3
C3 C2 C1 108.8(4)
C3 C2 Ti1 73.7(2)
C1 C2 Ti1 72.8(2)
C3 C2 H2 125.6
C1 C2 H2 125.6
Ti1 C2 H2 119.7
C2 C3 C4 108.5(4)
C2 C3 Ti1 72.5(3)
C4 C3 Ti1 72.3(2)
C2 C3 H3 125.8
C4 C3 H3 125.8
Ti1 C3 H3 121.2
C3 C4 C5 108.1(4)
C3 C4 Ti1 73.7(2)
C5 C4 Ti1 72.4(2)
C3 C4 H4 126.0
C5 C4 H4 126.0
Ti1 C4 H4 119.7
C4 C5 C1 107.7(3)
C4 C5 Ti1 73.2(2)
C1 C5 Ti1 73.0(2)
C4 C5 H5 126.2
C1 C5 H5 126.2
Ti1 C5 H5 119.5
C9 O1 C6 107.3(3)
C9 O1 Ti1 123.4(2)
C6 O1 Ti1 128.5(2)
C7 C6 O1 112.0(4)
C7 C6 H6A 109.2
O1 C6 H6A 109.2
C7 C6 H6B 109.2
O1 C6 H6B 109.2
H6A C6 H6B 107.9
C6 C7 C8 108.9(4)
C6 C7 H7A 109.9
C8 C7 H7A 109.9
C6 C7 H7B 109.9
C8 C7 H7B 109.9
H7A C7 H7B 108.3
C7 C8 C9 104.3(3)
C7 C8 H8A 110.9
C9 C8 H8A 110.9
C7 C8 H8B 110.9
C9 C8 H8B 110.9
H8A C8 H8B 108.9
O1 C9 C8 107.1(3)
O1 C9 H9A 110.3
C8 C9 H9A 110.3
O1 C9 H9B 110.3
C8 C9 H9B 110.3
H9A C9 H9B 108.6
C11 B11 C15 107.2(3)
C11 B11 Ti1 139.5(3)
C15 B11 Ti1 113.3(2)
C11 B11 H1A 111.5(14)
C15 B11 H1A 112.6(14)
Ti1 B11 H1A 50.0(13)
C11 B11 H1B 109.7(15)
C15 B11 H1B 115.4(15)
Ti1 B11 H1B 54.2(15)
H1A B11 H1B 100(2)
C12 C11 C18 114.6(3)
C12 C11 B11 108.6(3)
C18 C11 B11 108.2(3)
C12 C11 H11 108.4
C18 C11 H11 108.4
B11 C11 H11 108.4
C13 C12 C11 115.6(3)
C13 C12 H12A 108.4
C11 C12 H12A 108.4
C13 C12 H12B 108.4
C11 C12 H12B 108.4
H12A C12 H12B 107.4
C14 C13 C12 114.5(3)
C14 C13 H13A 108.6
C12 C13 H13A 108.6
C14 C13 H13B 108.6
C12 C13 H13B 108.6
H13A C13 H13B 107.6
C13 C14 C15 114.7(3)
C13 C14 H14A 108.6
C15 C14 H14A 108.6
C13 C14 H14B 108.6
C15 C14 H14B 108.6
H14A C14 H14B 107.6
C14 C15 C16 114.9(3)
C14 C15 B11 109.1(3)
C16 C15 B11 107.9(3)
C14 C15 H15 108.3
C16 C15 H15 108.3
B11 C15 H15 108.3
C17 C16 C15 115.0(3)
C17 C16 H16A 108.5
C15 C16 H16A 108.5
C17 C16 H16B 108.5
C15 C16 H16B 108.5
H16A C16 H16B 107.5
C18 C17 C16 114.3(3)
C18 C17 H17A 108.7
C16 C17 H17A 108.7
C18 C17 H17B 108.7
C16 C17 H17B 108.7
H17A C17 H17B 107.6
C17 C18 C11 115.2(3)
C17 C18 H18A 108.5
C11 C18 H18A 108.5
C17 C18 H18B 108.5
C11 C18 H18B 108.5
H18A C18 H18B 107.5
C21 B12 C25 107.6(3)
C21 B12 Ti1 118.3(2)
C25 B12 Ti1 134.1(2)
C21 B12 H2A 112.9(13)
C25 B12 H2A 111.9(13)
Ti1 B12 H2A 50.8(13)
C21 B12 H2B 114.2(15)
C25 B12 H2B 110.4(15)
Ti1 B12 H2B 50.5(15)
H2A B12 H2B 99.8(19)
C22 C21 C28 114.6(3)
C22 C21 B12 108.3(3)
C28 C21 B12 108.4(3)
C22 C21 H21 108.5
C28 C21 H21 108.5
B12 C21 H21 108.5
C21 C22 C23 115.1(3)
C21 C22 H22A 108.5
C23 C22 H22A 108.5
C21 C22 H22B 108.5
C23 C22 H22B 108.5
H22A C22 H22B 107.5
C24 C23 C22 114.5(3)
C24 C23 H23A 108.6
C22 C23 H23A 108.6
C24 C23 H23B 108.6
C22 C23 H23B 108.6
H23A C23 H23B 107.6
C23 C24 C25 116.3(3)
C23 C24 H24A 108.2
C25 C24 H24A 108.2
C23 C24 H24B 108.2
C25 C24 H24B 108.2
H24A C24 H24B 107.4
C26 C25 C24 114.3(3)
C26 C25 B12 107.9(3)
C24 C25 B12 108.2(3)
C26 C25 H25 108.8
C24 C25 H25 108.8
B12 C25 H25 108.8
C27 C26 C25 115.2(3)
C27 C26 H26A 108.5
C25 C26 H26A 108.5
C27 C26 H26B 108.5
C25 C26 H26B 108.5
H26A C26 H26B 107.5
C26 C27 C28 115.3(3)
C26 C27 H27A 108.4
C28 C27 H27A 108.4
C26 C27 H27B 108.4
C28 C27 H27B 108.4
H27A C27 H27B 107.5
C27 C28 C21 115.4(3)
C27 C28 H28A 108.4
C21 C28 H28A 108.4
C27 C28 H28B 108.4
C21 C28 H28B 108.4
H28A C28 H28B 107.5

loop_
_geom_bond_atom_site_label_1
_geom_bond_atom_site_label_2
_geom_bond_distance
Ti1 O1 2.133(2)
Ti1 C5 2.340(3)
Ti1 C4 2.349(4)
Ti1 C1 2.351(4)
Ti1 C2 2.352(4)
Ti1 C3 2.367(4)
Ti1 B11 2.414(4)
Ti1 B12 2.424(4)
Ti1 H2A 1.90(3)
Ti1 H1A 1.88(3)
Ti1 H2B 1.90(3)
Ti1 H1B 1.97(3)
C1 C2 1.387(6)
C1 C5 1.404(6)
C1 H1 0.9500
C2 C3 1.371(6)
C2 H2 0.9500
C3 C4 1.378(5)
C3 H3 0.9500
C4 C5 1.388(5)
C4 H4 0.9500
C5 H5 0.9500
O1 C9 1.434(4)
O1 C6 1.439(4)
C6 C7 1.341(6)
C6 H6A 0.9900
C6 H6B 0.9900
C7 C8 1.494(6)
C7 H7A 0.9900
C7 H7B 0.9900
C8 C9 1.511(5)
C8 H8A 0.9900
C8 H8B 0.9900
C9 H9A 0.9900
C9 H9B 0.9900
B11 C11 1.598(5)
B11 C15 1.605(5)
B11 H1A 1.23(3)
B11 H1B 1.19(3)
C11 C12 1.532(6)
C11 C18 1.534(5)
C11 H11 1.0000
C12 C13 1.523(7)
C12 H12A 0.9900
C12 H12B 0.9900
C13 C14 1.516(6)
C13 H13A 0.9900
C13 H13B 0.9900
C14 C15 1.533(5)
C14 H14A 0.9900
C14 H14B 0.9900
C15 C16 1.543(5)
C15 H15 1.0000
C16 C17 1.538(5)
C16 H16A 0.9900
C16 H16B 0.9900
C17 C18 1.525(5)
C17 H17A 0.9900
C17 H17B 0.9900
C18 H18A 0.9900
C18 H18B 0.9900
B12 C21 1.602(5)
B12 C25 1.606(5)
B12 H2A 1.25(3)
B12 H2B 1.20(3)
C21 C22 1.526(5)
C21 C28 1.548(5)
C21 H21 1.0000
C22 C23 1.527(5)
C22 H22A 0.9900
C22 H22B 0.9900
C23 C24 1.516(5)
C23 H23A 0.9900
C23 H23B 0.9900
C24 C25 1.538(5)
C24 H24A 0.9900
C24 H24B 0.9900
C25 C26 1.537(5)
C25 H25 1.0000
C26 C27 1.515(6)
C26 H26A 0.9900
C26 H26B 0.9900
C27 C28 1.522(6)
C27 H27A 0.9900
C27 H27B 0.9900
C28 H28A 0.9900
C28 H28B 0.9900
